data_4300376
_journal_name_full 'Inorganic Chemistry'
_journal_paper_doi 10.1021/ic050999x
_journal_year 2006
_chemical_formula_sum 'C24 H20 Cu3 N4 O12'
_chemical_formula_weight 747.06
_space_group_IT_number 60
_symmetry_cell_setting orthorhombic
_symmetry_space_group_name_Hall '-P 2n 2ab'
_symmetry_space_group_name_H-M 'P b c n'
_cell_angle_alpha 90.00
_cell_angle_beta 90.00
_cell_angle_gamma 90.00
_cell_formula_units_Z 4
_cell_length_a 18.2119(12)
_cell_length_b 11.6847(7)
_cell_length_c 12.0688(6)
_cell_measurement_temperature 293(2)
_cell_volume 2568.2(3)
_diffrn_ambient_temperature 293(2)
_exptl_crystal_density_diffrn 1.932
_cod_depositor_comments
;
The following automatic conversions were performed:
'_symmetry_cell_setting' value 'Orthorhombic' changed to 'orthorhombic'
according to '/home/saulius/struct/CIF-dictionaries/cif_core.dic'
dictionary named 'cif_core.dic' version 2.4.1 from 2010-06-29.

Automatic conversion script
Id: cif_fix_enum 1527 2010-12-29 10:47:43Z saulius 
;
_cod_database_code 4300376

loop_
_symmetry_equiv_pos_as_xyz
'x, y, z'
'-x+1/2, -y+1/2, z+1/2'
'x+1/2, -y+1/2, -z'
'-x, y, -z+1/2'
'-x, -y, -z'
'x-1/2, y-1/2, -z-1/2'
'-x-1/2, y-1/2, z'
'x, -y, z-1/2'

loop_
_atom_site_label
_atom_site_type_symbol
_atom_site_fract_x
_atom_site_fract_y
_atom_site_fract_z
_atom_site_U_iso_or_equiv
_atom_site_adp_type
_atom_site_occupancy
_atom_site_symmetry_multiplicity
_atom_site_calc_flag
_atom_site_refinement_flags
_atom_site_disorder_assembly
_atom_site_disorder_group
Cu2 Cu 0.02335(4) 0.10284(7) 0.55939(7) 0.0174(3) Uani 1 1 d . . .
Cu1 Cu 0.0000 0.08197(9) 0.2500 0.0145(3) Uani 1 2 d S . .
O1 O -0.0356(3) 0.0605(4) 0.4347(4) 0.0186(12) Uani 1 1 d . . .
O6 O -0.2873(3) -0.0790(5) -0.0655(4) 0.0298(14) Uani 1 1 d . . .
O5 O -0.4260(2) -0.2998(4) 0.2160(4) 0.0200(11) Uani 1 1 d . . .
O2 O -0.0741(2) -0.0368(4) 0.2010(4) 0.0226(11) Uani 1 1 d . . .
N1 N -0.0063(3) 0.2648(5) 0.5727(4) 0.0204(13) Uani 1 1 d . . .
O3 O -0.1112(2) -0.1306(4) 0.3536(4) 0.0229(12) Uani 1 1 d . . .
C8 C -0.2058(4) -0.0845(6) 0.0916(5) 0.0200(16) Uani 1 1 d . . .
N2 N -0.0077(3) 0.4428(5) 0.6320(5) 0.0285(15) Uani 1 1 d . . .
C1 C -0.1201(3) -0.0938(6) 0.2556(5) 0.0173(15) Uani 1 1 d . . .
O4 O -0.3417(2) -0.3560(5) 0.3391(4) 0.0281(13) Uani 1 1 d . . .
C11 C -0.0758(5) 0.4203(7) 0.5874(7) 0.035(2) Uani 1 1 d . . .
C3 C -0.1913(3) -0.1240(6) 0.1995(5) 0.0181(15) Uani 1 1 d . . .
C7 C -0.2705(3) -0.1161(6) 0.0395(5) 0.0172(15) Uani 1 1 d . . .
C10 C -0.0739(4) 0.3118(7) 0.5503(6) 0.0280(18) Uani 1 1 d . . .
C2 C -0.3617(3) -0.3002(6) 0.2574(6) 0.0196(15) Uani 1 1 d . . .
C5 C -0.3070(3) -0.2233(6) 0.2005(5) 0.0185(15) Uani 1 1 d . . .
C9 C 0.0327(4) 0.3467(7) 0.6227(7) 0.0270(17) Uani 1 1 d . . .
C12 C 0.0141(5) 0.5469(6) 0.6913(7) 0.0316(19) Uani 1 1 d . . .
C4 C -0.2422(3) -0.1930(6) 0.2529(6) 0.0213(16) Uani 1 1 d . . .
C6 C -0.3203(4) -0.1853(6) 0.0923(6) 0.0225(17) Uani 1 1 d . . .
H4 H -0.227(3) -0.218(5) 0.329(5) 0.021(18) Uiso 1 1 d . . .
H8 H -0.173(4) -0.037(6) 0.056(6) 0.03(2) Uiso 1 1 d . . .
H9 H 0.084(3) 0.352(5) 0.643(5) 0.010(16) Uiso 1 1 d . . .
H12B H -0.004(4) 0.615(6) 0.654(7) 0.04(2) Uiso 1 1 d . . .
H6 H -0.357(4) -0.203(7) 0.063(6) 0.04(3) Uiso 1 1 d . . .
H11 H -0.112(5) 0.483(8) 0.579(7) 0.07(3) Uiso 1 1 d . . .
H12A H 0.071(4) 0.546(6) 0.692(6) 0.03(2) Uiso 1 1 d . . .
HO1 H -0.067(5) 0.080(7) 0.422(7) 0.03(3) Uiso 1 1 d . . .
H10 H -0.112(3) 0.261(5) 0.522(5) 0.009(15) Uiso 1 1 d . . .
HO6 H -0.259(4) -0.083(6) -0.103(5) 0.000(19) Uiso 1 1 d . . .

loop_
_atom_site_aniso_label
_atom_site_aniso_U_11
_atom_site_aniso_U_22
_atom_site_aniso_U_33
_atom_site_aniso_U_23
_atom_site_aniso_U_13
_atom_site_aniso_U_12
Cu2 0.0162(5) 0.0177(5) 0.0183(5) -0.0010(4) -0.0042(3) 0.0005(3)
Cu1 0.0075(5) 0.0158(6) 0.0203(7) 0.000 -0.0009(4) 0.000
O1 0.014(3) 0.021(3) 0.021(3) -0.002(2) -0.004(2) 0.005(2)
O6 0.019(3) 0.052(4) 0.018(3) 0.010(3) 0.005(2) 0.001(3)
O5 0.015(2) 0.021(3) 0.024(3) 0.005(2) 0.0004(19) -0.0038(19)
O2 0.014(2) 0.034(3) 0.019(3) -0.001(2) 0.0068(19) -0.007(2)
N1 0.025(3) 0.015(3) 0.021(3) -0.004(3) -0.002(2) 0.000(2)
O3 0.025(3) 0.024(3) 0.020(3) 0.003(2) -0.009(2) -0.008(2)
C8 0.012(3) 0.028(4) 0.019(4) 0.001(3) 0.003(3) -0.004(3)
N2 0.042(4) 0.019(3) 0.024(3) 0.000(3) 0.003(3) 0.000(3)
C1 0.016(3) 0.020(4) 0.016(4) -0.008(3) 0.001(3) 0.003(3)
O4 0.021(3) 0.042(3) 0.021(3) 0.011(2) -0.006(2) -0.013(2)
C11 0.037(5) 0.023(5) 0.044(5) -0.001(4) -0.009(4) 0.015(4)
C3 0.015(3) 0.021(4) 0.018(4) 0.004(3) -0.002(3) -0.003(3)
C7 0.011(3) 0.021(4) 0.020(4) 0.001(3) 0.001(3) -0.003(3)
C10 0.024(4) 0.024(5) 0.036(5) -0.002(4) -0.003(3) -0.003(3)
C2 0.018(3) 0.017(4) 0.024(4) -0.005(3) -0.002(3) -0.004(3)
C5 0.022(3) 0.018(4) 0.016(4) 0.000(3) -0.001(3) 0.002(3)
C9 0.028(4) 0.024(4) 0.028(4) 0.005(4) 0.003(3) 0.000(3)
C12 0.050(6) 0.012(4) 0.033(5) 0.002(3) 0.002(4) -0.006(4)
C4 0.015(3) 0.028(4) 0.021(4) 0.004(3) -0.002(3) -0.001(3)
C6 0.017(4) 0.024(4) 0.026(4) -0.003(3) -0.006(3) 0.000(3)

loop_
_geom_bond_atom_site_label_1
_geom_bond_atom_site_label_2
_geom_bond_distance
_geom_bond_site_symmetry_2
_geom_bond_publ_flag
Cu2 O1 1.914(5) . ?
Cu2 O1 1.922(5) 5_556 ?
Cu2 O3 1.942(4) 5_556 ?
Cu2 N1 1.974(6) . ?
Cu2 Cu2 2.9249(16) 5_556 ?
Cu1 O5 1.973(4) 6_666 ?
Cu1 O5 1.973(4) 7_565 ?
Cu1 O2 2.024(4) . ?
Cu1 O2 2.024(4) 4 ?
Cu1 O1 2.336(5) 4 ?
Cu1 O1 2.336(5) . ?
O1 Cu2 1.922(5) 5_556 ?
O6 C7 1.373(8) . ?
O5 C2 1.273(7) . ?
O5 Cu1 1.973(4) 6_556 ?
O2 C1 1.257(8) . ?
N1 C9 1.336(9) . ?
N1 C10 1.375(9) . ?
O3 C1 1.268(8) . ?
O3 Cu2 1.942(4) 5_556 ?
C8 C7 1.385(9) . ?
C8 C3 1.406(9) . ?
N2 C9 1.347(10) . ?
N2 C11 1.377(10) . ?
N2 C12 1.467(10) . ?
C1 C3 1.505(9) . ?
O4 C2 1.236(8) . ?
C11 C10 1.344(11) . ?
C3 C4 1.387(9) . ?
C7 C6 1.372(9) . ?
C2 C5 1.508(9) . ?
C5 C4 1.385(9) . ?
C5 C6 1.401(9) . ?
C12 C12 1.507(16) 4_556 ?
